data_7250813
loop_
_publ_author_name
'Zhang, Xiaofeng'
'Nallapati, Sashirekha'
'Johnson, Shea'
'Chen, Xian'
'Lim, Jongwon'

_publ_section_title
;
 A PASE synthesis of tetrazoloquinolines and its applications in the
 syntheses of bioactive compounds
;
_journal_issue 36
_journal_name_full 'Green Chemistry'
_journal_page_first 10980
_journal_page_last 10987
_journal_paper_doi 10.1039/D5GC00908A
_journal_volume 27
_journal_year 2025
_chemical_formula_moiety 'C12 H9 F N4 O2'
_chemical_formula_sum 'C12 H9 F N4 O2'
_chemical_formula_weight 260.23
_space_group_crystal_system monoclinic
_space_group_IT_number 14
_space_group_name_Hall '-P 2ybc'
_space_group_name_H-M_alt 'P 1 21/c 1'
_atom_sites_solution_hydrogens geom
_atom_sites_solution_primary dual
_audit_creation_date 2024-09-25
_audit_creation_method
;
Olex2 1.5-ac5-024
(compiled 2022.04.12 svn.rca3783a0 for Rigaku Oxford Diffraction, GUI svn.r6498)
;
_audit_update_record
;
2025-02-19 deposited with the CCDC.	2025-08-15 downloaded from the CCDC.
;
_cell_angle_alpha 90
_cell_angle_beta 97.095(2)
_cell_angle_gamma 90
_cell_formula_units_Z 4
_cell_length_a 4.18790(10)
_cell_length_b 19.4145(3)
_cell_length_c 13.7194(3)
_cell_measurement_reflns_used 7575
_cell_measurement_temperature 149.99(10)
_cell_measurement_theta_max 75.9030
_cell_measurement_theta_min 3.9410
_cell_volume 1106.93(4)
_computing_cell_refinement 'CrysAlisPro 1.171.42.88a (Rigaku OD, 2023)'
_computing_data_collection 'CrysAlisPro 1.171.42.88a (Rigaku OD, 2023)'
_computing_data_reduction 'CrysAlisPro 1.171.42.88a (Rigaku OD, 2023)'
_computing_molecular_graphics 'Olex2 1.5-ac5-024 (Dolomanov et al., 2009)'
_computing_publication_material 'Olex2 1.5-ac5-024 (Dolomanov et al., 2009)'
_computing_structure_refinement 'SHELXL 2017/1 (Sheldrick, 2015)'
_computing_structure_solution 'SHELXT 2014/5 (Sheldrick, 2014)'
_diffrn_ambient_environment N~2~
_diffrn_ambient_temperature 149.99(10)
_diffrn_detector 'Hybrid Pixel Array Detector'
_diffrn_detector_area_resol_mean 10.0000
_diffrn_detector_type HyPix
_diffrn_measured_fraction_theta_full 0.999
_diffrn_measured_fraction_theta_max 0.999
_diffrn_measurement_details
;
List of Runs (angles in degrees, time in seconds):

  # Type    Start    End  Width  t~exp~   \w     \q     \k     \f   Frames
#--------------------------------------------------------------------------
  1  \w   -120.00 -32.00   0.50    0.22    --  -46.48 -38.00  60.00  176
  2  \w   -120.00 -32.00   0.50    0.22    --  -46.48 -38.00 150.00  176
  3  \w    -63.00  27.00   0.50    0.22    --  -46.48  57.00 -60.00  180
  4  \w    -29.00  26.00   0.50    0.22    --   46.48 -19.00-120.00  110
  5  \w    -25.00  70.00   0.50    0.22    --   46.48 -77.00-180.00  190
  6  \w   -176.00 -33.00   0.50    1.00    -- -105.96   0.00-150.00  286
  7  \w    -71.00 -33.00   0.50    1.00    -- -105.96  61.00 120.00   76
  8  \w    -71.00 -33.00   0.50    1.00    -- -105.96  61.00   0.00   76
  9  \w    -71.00 -33.00   0.50    1.00    -- -105.96  61.00 -30.00   76
 10  \w    -71.00 -33.00   0.50    1.00    -- -105.96  61.00-120.00   76
 11  \w   -105.00 -33.00   0.50    1.00    -- -105.96  77.00  60.00  144
 12  \w   -105.00 -33.00   0.50    1.00    -- -105.96  77.00 -60.00  144
 13  \w   -125.00 -33.00   0.50    1.00    -- -105.96 142.00 146.09  184
 14  \w   -112.00 -36.00   0.50    1.00    -- -105.96 125.00-150.00  152
 15  \w   -176.00 -89.00   0.50    1.00    -- -105.96 -54.00-140.87  174
 16  \w   -176.00 -91.00   0.50    1.00    -- -105.96 -45.00 120.00  170
 17  \w   -121.00 -33.00   0.50    1.00    -- -105.96 138.00 108.26  176
 18  \w   -176.00 -91.00   0.50    1.00    -- -105.96 -49.00-176.28  170
 19  \w   -176.00 -33.00   0.50    1.00    -- -105.96   0.00-150.00  286
 20  \w     33.00 106.00   0.50    1.00    --  105.96 -94.00 -90.00  146
 21  \w     33.00 105.00   0.50    1.00    --  105.96 -77.00 -30.00  144
 22  \w     92.00 177.00   0.50    1.00    --  105.96  45.00  30.00  170
 23  \w     36.00 112.00   0.50    1.00    --  105.96-125.00 120.00  152
;
_diffrn_measurement_device 'four-circle diffractometer'
_diffrn_measurement_device_type 'XtaLAB Synergy, Single source at home/near, HyPix'
_diffrn_measurement_method '\w scans'
_diffrn_orient_matrix_type 'CrysAlisPro convention (1999,Acta A55,543-557)'
_diffrn_orient_matrix_UB_11 0.1307103000
_diffrn_orient_matrix_UB_12 -0.0071502000
_diffrn_orient_matrix_UB_13 -0.0997305000
_diffrn_orient_matrix_UB_21 0.1153054000
_diffrn_orient_matrix_UB_22 0.0754074000
_diffrn_orient_matrix_UB_23 0.0072339000
_diffrn_orient_matrix_UB_31 0.3270610000
_diffrn_orient_matrix_UB_32 -0.0237449000
_diffrn_orient_matrix_UB_33 0.0528854000
_diffrn_radiation_monochromator mirror
_diffrn_radiation_probe x-ray
_diffrn_radiation_type 'Cu K\a'
_diffrn_radiation_wavelength 1.54184
_diffrn_reflns_av_R_equivalents 0.0450
_diffrn_reflns_av_unetI/netI 0.0279
_diffrn_reflns_Laue_measured_fraction_full 0.999
_diffrn_reflns_Laue_measured_fraction_max 0.999
_diffrn_reflns_limit_h_max 4
_diffrn_reflns_limit_h_min -4
_diffrn_reflns_limit_k_max 23
_diffrn_reflns_limit_k_min -23
_diffrn_reflns_limit_l_max 16
_diffrn_reflns_limit_l_min -16
_diffrn_reflns_number 12028
_diffrn_reflns_point_group_measured_fraction_full 0.999
_diffrn_reflns_point_group_measured_fraction_max 0.999
_diffrn_reflns_theta_full 66.576
_diffrn_reflns_theta_max 66.576
_diffrn_reflns_theta_min 3.966
_diffrn_source 'micro-focus sealed X-ray tube'
_diffrn_source_type 'PhotonJet (Cu) X-ray Source'
_exptl_absorpt_coefficient_mu 1.042
_exptl_absorpt_correction_T_max 1.00000
_exptl_absorpt_correction_T_min 0.52139
_exptl_absorpt_correction_type multi-scan
_exptl_absorpt_process_details
;
CrysAlisPro 1.171.42.88a (Rigaku Oxford Diffraction, 2023)
Empirical absorption correction using spherical harmonics,
implemented in SCALE3 ABSPACK scaling algorithm.
;
_exptl_crystal_colour 'clear light colourless'
_exptl_crystal_colour_lustre clear
_exptl_crystal_colour_modifier light
_exptl_crystal_colour_primary colourless
_exptl_crystal_density_diffrn 1.562
_exptl_crystal_description needle
_exptl_crystal_F_000 536
_exptl_crystal_size_max 0.6
_exptl_crystal_size_mid 0.02
_exptl_crystal_size_min 0.02
_refine_diff_density_max 0.251
_refine_diff_density_min -0.237
_refine_diff_density_rms 0.061
_refine_ls_extinction_method none
_refine_ls_goodness_of_fit_ref 1.040
_refine_ls_hydrogen_treatment constr
_refine_ls_matrix_type full
_refine_ls_number_parameters 173
_refine_ls_number_reflns 1940
_refine_ls_number_restraints 0
_refine_ls_restrained_S_all 1.040
_refine_ls_R_factor_all 0.0486
_refine_ls_R_factor_gt 0.0436
_refine_ls_shift/su_max 0.001
_refine_ls_shift/su_mean 0.000
_refine_ls_structure_factor_coef Fsqd
_refine_ls_weighting_details 'w=1/[\s^2^(Fo^2^)+(0.0961P)^2^+0.1778P] where P=(Fo^2^+2Fc^2^)/3'
_refine_ls_weighting_scheme calc
_refine_ls_wR_factor_gt 0.1231
_refine_ls_wR_factor_ref 0.1297
_reflns_Friedel_coverage 0.000
_reflns_number_gt 1721
_reflns_number_total 1940
_reflns_threshold_expression 'I > 2\s(I)'
_cod_data_source_file d5gc00908a2.cif
_cod_data_source_block es20080-1762-p1_a_auto
_cod_depositor_comments 'Adding full bibliography for 7250813--7250814.cif.'
_cod_database_code 7250813
_shelx_shelxl_version_number 2017/1
_chemical_oxdiff_formula 'C H O N F'
_shelx_space_group_comment
;
The symmetry employed for this shelxl refinement is uniquely defined
by the following loop, which should always be used as a source of
symmetry information in preference to the above space-group names.
They are only intended as comments.
;
_shelx_estimated_absorpt_t_max 0.979
_shelx_estimated_absorpt_t_min 0.574
_olex2_refinement_description
;
1. Fixed Uiso
 At 1.2 times of:
  All C(H) groups, All C(H,H) groups
 At 1.5 times of:
  All C(H,H,H) groups
2.a Secondary CH2 refined with riding coordinates:
 C11(H11A,H11B)
2.b Aromatic/amide H refined with riding coordinates:
 C6(H6), C1(H1), C2(H2), C4(H4)
2.c Idealised Me refined as rotating group:
 C12(H12A,H12B,H12C)
;
_olex2_submission_special_instructions 'No special instructions were received'
_oxdiff_exptl_absorpt_empirical_details
;
Empirical correction (ABSPACK) includes:
- Absorption correction using spherical harmonics
- Frame scaling
;
_oxdiff_exptl_absorpt_empirical_full_max 1.898
_oxdiff_exptl_absorpt_empirical_full_min 0.474

loop_
_space_group_symop_operation_xyz
'x, y, z'
'-x, y+1/2, -z+1/2'
'-x, -y, -z'
'x, -y-1/2, z-1/2'

loop_
_atom_site_label
_atom_site_type_symbol
_atom_site_fract_x
_atom_site_fract_y
_atom_site_fract_z
_atom_site_U_iso_or_equiv
_atom_site_adp_type
_atom_site_occupancy
_atom_site_site_symmetry_order
_atom_site_calc_flag
_atom_site_refinement_flags_posn
_atom_site_refinement_flags_adp
_atom_site_refinement_flags_occupancy
_atom_site_disorder_assembly
_atom_site_disorder_group
F1 F 0.1252(3) 0.45233(5) 0.08555(7) 0.0436(3) Uani 1 1 d . . . . .
O2 O 0.4489(2) 0.35294(5) 0.68224(7) 0.0267(3) Uani 1 1 d . . . . .
O1 O 0.1500(3) 0.44369(5) 0.62443(8) 0.0339(3) Uani 1 1 d . . . . .
N1 N 0.6959(3) 0.31050(6) 0.40445(9) 0.0234(3) Uani 1 1 d . . . . .
N4 N 0.8239(3) 0.28106(6) 0.55734(9) 0.0268(3) Uani 1 1 d . . . . .
N2 N 0.9009(3) 0.25606(6) 0.40510(9) 0.0288(3) Uani 1 1 d . . . . .
N3 N 0.9731(3) 0.23992(7) 0.49711(9) 0.0299(3) Uani 1 1 d . . . . .
C8 C 0.6503(3) 0.32498(7) 0.49864(10) 0.0227(3) Uani 1 1 d . . . . .
C5 C 0.3675(4) 0.40272(7) 0.33789(11) 0.0246(3) Uani 1 1 d . . . . .
C9 C 0.5583(3) 0.34500(7) 0.32061(11) 0.0239(4) Uani 1 1 d . . . . .
C7 C 0.4415(3) 0.38200(7) 0.51557(11) 0.0235(3) Uani 1 1 d . . . . .
C10 C 0.3354(4) 0.39726(7) 0.61330(11) 0.0247(4) Uani 1 1 d . . . . .
C6 C 0.3157(3) 0.41920(7) 0.43649(10) 0.0252(3) Uani 1 1 d . . . . .
H6 H 0.186825 0.458134 0.446936 0.030 Uiso 1 1 calc R U . . .
C1 C 0.6017(4) 0.32367(7) 0.22616(11) 0.0285(4) Uani 1 1 d . . . . .
H1 H 0.729974 0.284502 0.216418 0.034 Uiso 1 1 calc R U . . .
C2 C 0.4553(4) 0.36035(8) 0.14742(11) 0.0307(4) Uani 1 1 d . . . . .
H2 H 0.480780 0.346873 0.082265 0.037 Uiso 1 1 calc R U . . .
C4 C 0.2225(4) 0.43975(8) 0.25637(11) 0.0296(4) Uani 1 1 d . . . . .
H4 H 0.094946 0.479263 0.264850 0.036 Uiso 1 1 calc R U . . .
C3 C 0.2686(4) 0.41773(8) 0.16432(11) 0.0315(4) Uani 1 1 d . . . . .
C11 C 0.2914(4) 0.35244(8) 0.77171(11) 0.0307(4) Uani 1 1 d . . . . .
H11A H 0.309448 0.305735 0.800831 0.037 Uiso 1 1 calc R U . . .
H11B H 0.059817 0.362648 0.754195 0.037 Uiso 1 1 calc R U . . .
C12 C 0.4313(4) 0.40326(10) 0.84650(12) 0.0402(4) Uani 1 1 d . . . . .
H12A H 0.413158 0.449706 0.818380 0.060 Uiso 1 1 calc R U . . .
H12B H 0.658552 0.392353 0.866283 0.060 Uiso 1 1 calc R U . . .
H12C H 0.314212 0.401147 0.904015 0.060 Uiso 1 1 calc R U . . .

loop_
_atom_site_aniso_label
_atom_site_aniso_U_11
_atom_site_aniso_U_22
_atom_site_aniso_U_33
_atom_site_aniso_U_23
_atom_site_aniso_U_13
_atom_site_aniso_U_12
F1 0.0628(7) 0.0430(6) 0.0232(5) 0.0054(4) -0.0019(4) 0.0112(5)
O2 0.0314(6) 0.0273(5) 0.0219(5) 0.0029(4) 0.0052(4) 0.0040(4)
O1 0.0473(7) 0.0285(6) 0.0265(6) 0.0007(4) 0.0069(5) 0.0123(5)
N1 0.0266(7) 0.0189(6) 0.0243(6) -0.0010(5) 0.0021(5) 0.0005(4)
N4 0.0305(7) 0.0223(6) 0.0275(7) 0.0021(5) 0.0035(5) 0.0023(5)
N2 0.0328(7) 0.0236(6) 0.0300(7) -0.0014(5) 0.0041(5) 0.0054(5)
N3 0.0331(7) 0.0260(6) 0.0307(7) 0.0006(5) 0.0044(5) 0.0050(5)
C8 0.0249(7) 0.0200(7) 0.0233(7) -0.0004(5) 0.0030(5) -0.0034(5)
C5 0.0286(8) 0.0197(7) 0.0252(8) 0.0002(5) 0.0024(6) -0.0022(5)
C9 0.0274(8) 0.0206(7) 0.0236(7) -0.0004(5) 0.0027(6) -0.0041(5)
C7 0.0263(8) 0.0195(6) 0.0244(7) -0.0011(5) 0.0022(6) -0.0024(5)
C10 0.0288(8) 0.0207(7) 0.0242(8) 0.0001(5) 0.0013(6) -0.0012(5)
C6 0.0300(8) 0.0190(7) 0.0265(8) -0.0003(5) 0.0034(6) -0.0001(5)
C1 0.0347(9) 0.0245(7) 0.0267(8) -0.0029(6) 0.0050(6) -0.0025(6)
C2 0.0392(9) 0.0307(8) 0.0222(7) -0.0038(6) 0.0043(6) -0.0040(6)
C4 0.0360(9) 0.0244(7) 0.0283(8) 0.0010(6) 0.0034(6) 0.0018(6)
C3 0.0406(9) 0.0302(8) 0.0226(7) 0.0036(6) 0.0001(6) -0.0020(6)
C11 0.0364(9) 0.0334(8) 0.0238(8) 0.0063(6) 0.0094(6) 0.0035(6)
C12 0.0455(10) 0.0474(10) 0.0281(9) -0.0016(7) 0.0065(7) 0.0026(7)

loop_
_atom_type_symbol
_atom_type_description
_atom_type_scat_dispersion_real
_atom_type_scat_dispersion_imag
_atom_type_scat_source
C C 0.0181 0.0091 'International Tables Vol C Tables 4.2.6.8 and 6.1.1.4'
H H 0.0000 0.0000 'International Tables Vol C Tables 4.2.6.8 and 6.1.1.4'
F F 0.0727 0.0534 'International Tables Vol C Tables 4.2.6.8 and 6.1.1.4'
N N 0.0311 0.0180 'International Tables Vol C Tables 4.2.6.8 and 6.1.1.4'
O O 0.0492 0.0322 'International Tables Vol C Tables 4.2.6.8 and 6.1.1.4'

loop_
_geom_angle_atom_site_label_1
_geom_angle_atom_site_label_2
_geom_angle_atom_site_label_3
_geom_angle
_geom_angle_site_symmetry_1
_geom_angle_site_symmetry_3
_geom_angle_publ_flag
C10 O2 C11 116.39(11) . . ?
N2 N1 C9 125.11(12) . . ?
C8 N1 N2 108.49(12) . . ?
C8 N1 C9 126.41(12) . . ?
C8 N4 N3 105.54(12) . . ?
N3 N2 N1 105.33(11) . . ?
N2 N3 N4 112.37(12) . . ?
N1 C8 C7 118.00(13) . . ?
N4 C8 N1 108.28(12) . . ?
N4 C8 C7 133.71(14) . . ?
C9 C5 C6 119.35(13) . . ?
C4 C5 C9 118.08(13) . . ?
C4 C5 C6 122.49(13) . . ?
N1 C9 C5 115.32(12) . . ?
N1 C9 C1 122.47(13) . . ?
C1 C9 C5 122.21(14) . . ?
C8 C7 C10 123.27(13) . . ?
C6 C7 C8 117.53(13) . . ?
C6 C7 C10 118.94(13) . . ?
O2 C10 C7 113.10(12) . . ?
O1 C10 O2 124.97(13) . . ?
O1 C10 C7 121.82(13) . . ?
C5 C6 H6 118.4 . . ?
C7 C6 C5 123.23(14) . . ?
C7 C6 H6 118.4 . . ?
C9 C1 H1 120.6 . . ?
C2 C1 C9 118.72(14) . . ?
C2 C1 H1 120.6 . . ?
C1 C2 H2 120.4 . . ?
C1 C2 C3 119.19(14) . . ?
C3 C2 H2 120.4 . . ?
C5 C4 H4 120.7 . . ?
C3 C4 C5 118.59(14) . . ?
C3 C4 H4 120.7 . . ?
F1 C3 C2 117.86(14) . . ?
F1 C3 C4 118.93(14) . . ?
C4 C3 C2 123.21(15) . . ?
O2 C11 H11A 108.9 . . ?
O2 C11 H11B 108.9 . . ?
O2 C11 C12 113.17(13) . . ?
H11A C11 H11B 107.8 . . ?
C12 C11 H11A 108.9 . . ?
C12 C11 H11B 108.9 . . ?
C11 C12 H12A 109.5 . . ?
C11 C12 H12B 109.5 . . ?
C11 C12 H12C 109.5 . . ?
H12A C12 H12B 109.5 . . ?
H12A C12 H12C 109.5 . . ?
H12B C12 H12C 109.5 . . ?

loop_
_geom_bond_atom_site_label_1
_geom_bond_atom_site_label_2
_geom_bond_distance
_geom_bond_site_symmetry_2
_geom_bond_publ_flag
F1 C3 1.3489(18) . ?
O2 C10 1.3229(18) . ?
O2 C11 1.4636(17) . ?
O1 C10 1.2114(18) . ?
N1 N2 1.3610(17) . ?
N1 C8 1.3587(19) . ?
N1 C9 1.3929(19) . ?
N4 N3 1.3559(18) . ?
N4 C8 1.3264(19) . ?
N2 N3 1.2995(19) . ?
C8 C7 1.447(2) . ?
C5 C9 1.413(2) . ?
C5 C6 1.432(2) . ?
C5 C4 1.403(2) . ?
C9 C1 1.394(2) . ?
C7 C10 1.494(2) . ?
C7 C6 1.355(2) . ?
C6 H6 0.9500 . ?
C1 H1 0.9500 . ?
C1 C2 1.373(2) . ?
C2 H2 0.9500 . ?
C2 C3 1.397(2) . ?
C4 H4 0.9500 . ?
C4 C3 1.369(2) . ?
C11 H11A 0.9900 . ?
C11 H11B 0.9900 . ?
C11 C12 1.490(2) . ?
C12 H12A 0.9800 . ?
C12 H12B 0.9800 . ?
C12 H12C 0.9800 . ?

loop_
_geom_torsion_atom_site_label_1
_geom_torsion_atom_site_label_2
_geom_torsion_atom_site_label_3
_geom_torsion_atom_site_label_4
_geom_torsion
_geom_torsion_site_symmetry_1
_geom_torsion_site_symmetry_2
_geom_torsion_site_symmetry_3
_geom_torsion_site_symmetry_4
_geom_torsion_publ_flag
N1 N2 N3 N4 0.25(16) . . . . ?
N1 C8 C7 C10 171.26(12) . . . . ?
N1 C8 C7 C6 -2.8(2) . . . . ?
N1 C9 C1 C2 179.52(13) . . . . ?
N4 C8 C7 C10 -10.1(2) . . . . ?
N4 C8 C7 C6 175.89(14) . . . . ?
N2 N1 C8 N4 0.38(16) . . . . ?
N2 N1 C8 C7 179.38(11) . . . . ?
N2 N1 C9 C5 -176.36(12) . . . . ?
N2 N1 C9 C1 4.5(2) . . . . ?
N3 N4 C8 N1 -0.22(15) . . . . ?
N3 N4 C8 C7 -178.99(15) . . . . ?
C8 N1 N2 N3 -0.38(15) . . . . ?
C8 N1 C9 C5 3.6(2) . . . . ?
C8 N1 C9 C1 -175.59(13) . . . . ?
C8 N4 N3 N2 -0.03(16) . . . . ?
C8 C7 C10 O2 -0.7(2) . . . . ?
C8 C7 C10 O1 -176.96(13) . . . . ?
C8 C7 C6 C5 3.0(2) . . . . ?
C5 C9 C1 C2 0.4(2) . . . . ?
C5 C4 C3 F1 178.82(13) . . . . ?
C5 C4 C3 C2 -0.5(2) . . . . ?
C9 N1 N2 N3 179.57(12) . . . . ?
C9 N1 C8 N4 -179.57(12) . . . . ?
C9 N1 C8 C7 -0.6(2) . . . . ?
C9 C5 C6 C7 0.0(2) . . . . ?
C9 C5 C4 C3 0.9(2) . . . . ?
C9 C1 C2 C3 0.1(2) . . . . ?
C10 O2 C11 C12 -87.41(17) . . . . ?
C10 C7 C6 C5 -171.29(13) . . . . ?
C6 C5 C9 N1 -3.2(2) . . . . ?
C6 C5 C9 C1 175.94(13) . . . . ?
C6 C5 C4 C3 -175.83(15) . . . . ?
C6 C7 C10 O2 173.30(12) . . . . ?
C6 C7 C10 O1 -3.0(2) . . . . ?
C1 C2 C3 F1 -179.34(13) . . . . ?
C1 C2 C3 C4 0.0(3) . . . . ?
C4 C5 C9 N1 179.92(12) . . . . ?
C4 C5 C9 C1 -0.9(2) . . . . ?
C4 C5 C6 C7 176.76(13) . . . . ?
C11 O2 C10 O1 12.1(2) . . . . ?
C11 O2 C10 C7 -164.06(12) . . . . ?
